data_4318360
loop_
_publ_author_name
'Vitaly Pavlishchuk'
'Frank Birkelbach'
'Thomas Weyherm\"uller'
'Karl Wieghardt'
'Phalguni Chaudhuri'

_publ_section_title
;
 Polynuclear Complexes of the Pendent-Arm Ligand
 1,4,7-Tris(acetophenoneoxime)-1,4,7-triazacyclononane
;
_journal_name_full 'Inorganic Chemistry'
_journal_page_first 4405
_journal_page_last 4416
_journal_paper_doi 10.1021/ic011322m
_journal_volume 41
_journal_year 2002
_chemical_formula_structural '[C30 H35 Cu N6 O3]+, (Cl O4)-, CH3OH'
_chemical_formula_sum 'C31 H39 Cl Cu N6 O8'
_chemical_formula_weight 722.67
_chemical_name_systematic
;
  ?
;
_space_group_IT_number 14
_symmetry_cell_setting monoclinic
_symmetry_space_group_name_Hall '-P 2yn'
_symmetry_space_group_name_H-M 'P 1 21/n 1'
_atom_sites_solution_hydrogens geom
_atom_sites_solution_primary direct
_atom_sites_solution_secondary difmap
_audit_creation_method SHELXL
_cell_angle_alpha 90.00
_cell_angle_beta 113.10(2)
_cell_angle_gamma 90.00
_cell_formula_units_Z 4
_cell_length_a 19.7920(14)
_cell_length_b 7.9787(6)
_cell_length_c 21.415(2)
_cell_measurement_reflns_used 12616
_cell_measurement_temperature 100(2)
_cell_volume 3110.6(6)
_computing_cell_refinement 'DENZO, Nonius Collect Software'
_computing_data_collection 'DENZO, Nonius Collect Software'
_computing_data_reduction 'DENZO, Nonius Collect Software'
_computing_structure_refinement 'SHELXL-93 (Sheldrick, 1993)'
_computing_structure_solution 'SHELXS-86 (Sheldrick, 1990)'
_diffrn_ambient_temperature 100(2)
_diffrn_measurement_device 'Nonius Kappa-CCD'
_diffrn_measurement_method '317 images a 1 deg. in \w and 180 sec.'
_diffrn_radiation_monochromator graphite
_diffrn_radiation_source 'rotating Mo-anode'
_diffrn_radiation_type MoK\a
_diffrn_radiation_wavelength 0.71073
_diffrn_reflns_av_R_equivalents 0.0557
_diffrn_reflns_av_sigmaI/netI 0.0617
_diffrn_reflns_limit_h_max 29
_diffrn_reflns_limit_h_min -28
_diffrn_reflns_limit_k_max 12
_diffrn_reflns_limit_k_min -9
_diffrn_reflns_limit_l_max 32
_diffrn_reflns_limit_l_min -32
_diffrn_reflns_number 23919
_diffrn_reflns_theta_max 30.00
_diffrn_reflns_theta_min 2.07
_exptl_absorpt_coefficient_mu 0.851
_exptl_absorpt_correction_T_max 0.822
_exptl_absorpt_correction_T_min 0.436
_exptl_absorpt_correction_type 'DelRefAbs, Platon99, A.L. Spek, Utrecht, NL'
_exptl_crystal_colour blue
_exptl_crystal_density_diffrn 1.543
_exptl_crystal_description 'transparent needle'
_exptl_crystal_F_000 1508
_exptl_crystal_size_max 0.28
_exptl_crystal_size_mid 0.06
_exptl_crystal_size_min 0.06
_refine_diff_density_max 0.430
_refine_diff_density_min -0.567
_refine_diff_density_rms 0.078
_refine_ls_extinction_method none
_refine_ls_goodness_of_fit_all 1.034
_refine_ls_goodness_of_fit_obs 1.089
_refine_ls_matrix_type full
_refine_ls_number_parameters 432
_refine_ls_number_reflns 9000
_refine_ls_number_restraints 1
_refine_ls_restrained_S_all 1.140
_refine_ls_restrained_S_obs 1.089
_refine_ls_R_factor_all 0.0677
_refine_ls_R_factor_obs 0.0444
_refine_ls_shift/esd_max -0.002
_refine_ls_shift/esd_mean 0.000
_refine_ls_structure_factor_coef Fsqd
_refine_ls_weighting_details 'w=1/[\s^2^(Fo^2^)+(0.0337P)^2^+2.9366P] where P=(Fo^2^+2Fc^2^)/3'
_refine_ls_weighting_scheme calc
_refine_ls_wR_factor_all 0.1197
_refine_ls_wR_factor_obs 0.0992
_reflns_number_observed 6891
_reflns_number_total 9037
_reflns_observed_criterion >2sigma(I)
_cod_data_source_file ic011322m_1.cif
_cod_data_source_block 1
_cod_depositor_comments
;
The following automatic conversions were performed:

'_symmetry_cell_setting' value 'Monoclinic' changed to 'monoclinic'
according to the built-in table from CIF Core dictionary named
'cif_core.dic' version 2.4.1 from 2010-06-29.

Automatic conversion script
Id: cif_fix_values 1646 2011-03-28 12:23:43Z adriana 

The following automatic conversions were performed:

'_refine_ls_weighting_scheme' value 'calc
w=1/[\s^2^(Fo^2^)+(0.0337P)^2^+2.9366P] where P=(Fo^2^+2Fc^2^)/3' was
changed to 'calc'. New tag '_refine_ls_weighting_details' was
created. The value of the new tag was set to
'w=1/[\s^2^(Fo^2^)+(0.0337P)^2^+2.9366P] where P=(Fo^2^+2Fc^2^)/3'.

Automatic conversion script
Id: cif_fix_values 3143 2015-03-26 13:38:13Z robertas 
;
_cod_original_cell_volume 3110.6(4)
_cod_database_code 4318360

loop_
_symmetry_equiv_pos_as_xyz
'x, y, z'
'-x+1/2, y+1/2, -z+1/2'
'-x, -y, -z'
'x-1/2, -y-1/2, z-1/2'

loop_
_atom_site_aniso_label
_atom_site_aniso_U_11
_atom_site_aniso_U_22
_atom_site_aniso_U_33
_atom_site_aniso_U_23
_atom_site_aniso_U_13
_atom_site_aniso_U_12
Cu1 0.01456(12) 0.01363(12) 0.01349(12) -0.00070(10) 0.00522(9) -0.00193(9)
O1 0.0207(8) 0.0221(8) 0.0321(9) -0.0041(7) 0.0046(7) -0.0014(6)
O2 0.0161(7) 0.0177(7) 0.0201(7) -0.0023(6) 0.0070(6) -0.0061(6)
O3 0.0164(7) 0.0214(8) 0.0180(7) -0.0006(6) 0.0047(6) -0.0075(6)
N1 0.0171(9) 0.0146(8) 0.0157(8) -0.0003(7) 0.0068(7) -0.0005(6)
N2 0.0155(8) 0.0153(8) 0.0154(8) 0.0022(7) 0.0057(7) -0.0001(6)
N3 0.0142(8) 0.0184(9) 0.0186(9) -0.0019(7) 0.0054(7) 0.0004(7)
N4 0.0203(9) 0.0220(9) 0.0228(9) -0.0033(8) 0.0062(8) -0.0031(7)
N5 0.0147(8) 0.0154(8) 0.0165(8) -0.0004(7) 0.0046(7) -0.0012(6)
N6 0.0144(8) 0.0169(8) 0.0171(8) -0.0009(7) 0.0065(7) -0.0024(6)
C1 0.0179(10) 0.0220(10) 0.0201(10) 0.0044(9) 0.0092(8) 0.0030(8)
C2 0.0142(10) 0.0211(10) 0.0209(10) 0.0028(8) 0.0064(8) -0.0012(8)
C3 0.0187(10) 0.0193(10) 0.0188(10) -0.0032(8) 0.0064(8) -0.0015(8)
C4 0.0174(10) 0.0177(10) 0.0216(10) -0.0035(8) 0.0055(8) -0.0004(8)
C5 0.0196(10) 0.0147(9) 0.0211(10) 0.0026(8) 0.0079(8) -0.0001(8)
C6 0.0204(11) 0.0172(10) 0.0200(10) 0.0031(8) 0.0075(9) 0.0023(8)
C7 0.0181(11) 0.0218(11) 0.0219(10) -0.0016(9) 0.0077(9) 0.0026(8)
C8 0.0189(10) 0.0212(10) 0.0183(10) 0.0000(8) 0.0077(8) -0.0002(8)
C9 0.0187(11) 0.0209(11) 0.0204(10) -0.0034(9) 0.0058(9) 0.0010(8)
C10 0.0212(11) 0.0246(11) 0.0261(11) 0.0023(10) 0.0070(9) 0.0007(9)
C11 0.0310(13) 0.0334(14) 0.0267(12) 0.0058(11) 0.0094(10) 0.0064(10)
C12 0.0235(12) 0.0365(14) 0.0250(11) 0.0001(10) 0.0034(10) 0.0095(10)
C13 0.0174(11) 0.0297(13) 0.0359(13) -0.0110(11) 0.0076(10) -0.0017(9)
C14 0.0216(11) 0.0230(11) 0.0282(12) -0.0047(10) 0.0090(9) -0.0021(9)
C15 0.0236(11) 0.0195(10) 0.0161(9) -0.0013(8) 0.0096(8) -0.0026(8)
C16 0.0163(10) 0.0162(10) 0.0164(9) 0.0014(8) 0.0051(8) 0.0021(7)
C17 0.0237(11) 0.0165(10) 0.0145(9) 0.0003(8) 0.0067(8) -0.0001(8)
C18 0.0257(13) 0.0335(13) 0.0225(11) -0.0049(10) 0.0031(10) -0.0001(10)
C19 0.040(2) 0.044(2) 0.0254(13) -0.0103(12) 0.0000(12) -0.0073(13)
C20 0.064(2) 0.0320(14) 0.0197(12) -0.0086(11) 0.0147(13) -0.0091(13)
C21 0.056(2) 0.0225(12) 0.0313(13) -0.0027(10) 0.0268(13) 0.0025(11)
C22 0.0322(13) 0.0207(11) 0.0251(11) -0.0010(9) 0.0142(10) 0.0019(9)
C23 0.0155(10) 0.0198(10) 0.0167(9) 0.0031(8) 0.0046(8) -0.0012(8)
C24 0.0158(10) 0.0169(10) 0.0163(9) 0.0006(8) 0.0076(8) 0.0009(7)
C25 0.0201(10) 0.0152(9) 0.0146(9) -0.0004(8) 0.0072(8) -0.0010(8)
C26 0.0205(11) 0.0185(10) 0.0226(10) 0.0028(9) 0.0104(9) 0.0012(8)
C27 0.0270(12) 0.0217(11) 0.0277(11) 0.0016(9) 0.0169(10) -0.0013(9)
C28 0.0330(13) 0.0220(11) 0.0226(11) 0.0052(9) 0.0127(10) 0.0015(9)
C29 0.0246(12) 0.0228(12) 0.0218(11) 0.0053(9) 0.0057(9) 0.0033(9)
C30 0.0199(11) 0.0228(11) 0.0185(10) 0.0001(9) 0.0074(8) 0.0002(8)
Cl1 0.0252(3) 0.0182(2) 0.0312(3) -0.0042(2) 0.0169(2) -0.0002(2)
O11 0.0235(9) 0.0227(8) 0.0318(9) -0.0040(7) 0.0096(7) 0.0055(6)
O12 0.0389(11) 0.0240(9) 0.0445(11) 0.0042(8) 0.0231(9) -0.0033(7)
O13 0.0197(9) 0.0263(10) 0.0757(15) -0.0019(10) 0.0135(10) 0.0017(7)
O14 0.082(2) 0.0408(12) 0.0453(12) -0.0152(10) 0.0480(13) -0.0125(11)
O40 0.060(2) 0.0545(15) 0.0540(15) -0.0108(12) -0.0064(12) 0.0106(13)
C40 0.053(2) 0.048(2) 0.038(2) -0.0007(14) 0.0134(15) 0.0039(15)

loop_
_atom_site_label
_atom_site_type_symbol
_atom_site_fract_x
_atom_site_fract_y
_atom_site_fract_z
_atom_site_U_iso_or_equiv
_atom_site_thermal_displace_type
_atom_site_occupancy
_atom_site_calc_flag
_atom_site_refinement_flags
_atom_site_disorder_group
Cu1 Cu 1.306638(14) 1.03048(3) 1.053099(12) 0.01398(7) Uani 1 d . .
O1 O 1.09693(9) 0.9915(2) 0.96361(9) 0.0268(4) Uani 1 d D .
H1 H 1.1227(15) 0.8911(30) 0.9639(14) 0.035 Uiso 1 d D .
O2 O 1.20553(8) 0.7686(2) 0.97871(8) 0.0180(3) Uani 1 d . .
O3 O 1.23899(8) 0.7663(2) 1.10315(8) 0.0192(3) Uani 1 d D .
H3 H 1.2214(14) 0.7622(34) 1.0549(11) 0.025 Uiso 1 d D .
N1 N 1.35723(10) 1.1185(2) 0.99313(9) 0.0157(3) Uani 1 d . .
N2 N 1.39746(9) 1.1033(2) 1.13545(9) 0.0156(3) Uani 1 d . .
N3 N 1.27517(10) 1.3024(2) 1.05446(9) 0.0174(3) Uani 1 d . .
N4 N 1.15356(10) 1.0868(2) 1.00981(10) 0.0224(4) Uani 1 d . .
N5 N 1.25521(9) 0.8844(2) 0.97649(9) 0.0160(3) Uani 1 d . .
N6 N 1.29816(9) 0.8711(2) 1.11891(9) 0.0160(3) Uani 1 d . .
C1 C 1.43504(12) 1.0810(3) 1.03760(11) 0.0194(4) Uani 1 d . .
H1A H 1.46781(12) 1.1327(3) 1.01802(11) 0.023 Uiso 1 calc R .
H1B H 1.44290(12) 0.9583(3) 1.03932(11) 0.023 Uiso 1 calc R .
C2 C 1.45487(12) 1.1469(3) 1.10913(11) 0.0189(4) Uani 1 d . .
H2A H 1.50253(12) 1.0986(3) 1.13952(11) 0.023 Uiso 1 calc R .
H2B H 1.46044(12) 1.2702(3) 1.10925(11) 0.023 Uiso 1 calc R .
C3 C 1.37538(12) 1.2489(3) 1.16638(11) 0.0192(4) Uani 1 d . .
H3A H 1.41967(12) 1.3000(3) 1.20137(11) 0.023 Uiso 1 calc R .
H3B H 1.34313(12) 1.2100(3) 1.18896(11) 0.023 Uiso 1 calc R .
C4 C 1.33510(12) 1.3802(3) 1.11339(11) 0.0195(4) Uani 1 d . .
H4A H 1.31415(12) 1.4662(3) 1.13398(11) 0.023 Uiso 1 calc R .
H4B H 1.37020(12) 1.4364(3) 1.09768(11) 0.023 Uiso 1 calc R .
C5 C 1.34429(12) 1.3016(3) 0.97958(11) 0.0185(4) Uani 1 d . .
H5A H 1.33898(12) 1.3259(3) 0.93255(11) 0.022 Uiso 1 calc R .
H5B H 1.38727(12) 1.3649(3) 1.01088(11) 0.022 Uiso 1 calc R .
C6 C 1.27577(12) 1.3591(3) 0.98894(11) 0.0193(4) Uani 1 d . .
H6A H 1.27315(12) 1.4830(3) 0.98683(11) 0.023 Uiso 1 calc R .
H6B H 1.23185(12) 1.3146(3) 0.95138(11) 0.023 Uiso 1 calc R .
C7 C 1.20376(12) 1.3436(3) 1.05798(11) 0.0207(4) Uani 1 d . .
H7A H 1.19371(12) 1.4645(3) 1.04851(11) 0.025 Uiso 1 calc R .
H7B H 1.20713(12) 1.3220(3) 1.10464(11) 0.025 Uiso 1 calc R .
C8 C 1.14027(12) 1.2436(3) 1.00838(11) 0.0193(4) Uani 1 d . .
C9 C 1.07266(12) 1.3323(3) 0.96461(11) 0.0206(4) Uani 1 d . .
C10 C 1.07929(13) 1.4760(3) 0.93072(12) 0.0247(5) Uani 1 d . .
H10 H 1.12657(13) 1.5142(3) 0.93560(12) 0.030 Uiso 1 calc R .
C11 C 1.01744(15) 1.5637(3) 0.88995(13) 0.0309(5) Uani 1 d . .
H11 H 1.02222(15) 1.6605(3) 0.86620(13) 0.037 Uiso 1 calc R .
C12 C 0.94853(14) 1.5103(3) 0.88372(13) 0.0302(5) Uani 1 d . .
H12 H 0.90602(14) 1.5706(3) 0.85580(13) 0.036 Uiso 1 calc R .
C13 C 0.94167(13) 1.3701(3) 0.91793(13) 0.0286(5) Uani 1 d . .
H13 H 0.89434(13) 1.3351(3) 0.91415(13) 0.034 Uiso 1 calc R .
C14 C 1.00321(13) 1.2787(3) 0.95803(12) 0.0245(5) Uani 1 d . .
H14 H 0.99795(13) 1.1805(3) 0.98079(12) 0.029 Uiso 1 calc R .
C15 C 1.33194(12) 1.0163(3) 0.92982(11) 0.0192(4) Uani 1 d . .
H15A H 1.37509(12) 0.9624(3) 0.92575(11) 0.023 Uiso 1 calc R .
H15B H 1.30928(12) 1.0915(3) 0.89028(11) 0.023 Uiso 1 calc R .
C16 C 1.27745(11) 0.8830(3) 0.92767(10) 0.0167(4) Uani 1 d . .
C17 C 1.25292(12) 0.7613(3) 0.87116(10) 0.0185(4) Uani 1 d . .
C18 C 1.17908(14) 0.7385(3) 0.83102(12) 0.0292(5) Uani 1 d . .
H18 H 1.14299(14) 0.8021(3) 0.83948(12) 0.035 Uiso 1 calc R .
C19 C 1.1579(2) 0.6228(4) 0.77850(14) 0.0402(7) Uani 1 d . .
H19 H 1.1074(2) 0.6087(4) 0.75050(14) 0.048 Uiso 1 calc R .
C20 C 1.2099(2) 0.5282(4) 0.76682(13) 0.0392(7) Uani 1 d . .
H20 H 1.1951(2) 0.4479(4) 0.73121(13) 0.047 Uiso 1 calc R .
C21 C 1.2833(2) 0.5495(3) 0.80645(13) 0.0336(6) Uani 1 d . .
H21 H 1.3190(2) 0.4840(3) 0.79817(13) 0.040 Uiso 1 calc R .
C22 C 1.30520(14) 0.6666(3) 0.85853(12) 0.0251(5) Uani 1 d . .
H22 H 1.35593(14) 0.6820(3) 0.88557(12) 0.030 Uiso 1 calc R .
C23 C 1.41884(11) 0.9617(3) 1.18422(11) 0.0178(4) Uani 1 d . .
H23A H 1.44042(11) 1.0060(3) 1.23113(11) 0.021 Uiso 1 calc R .
H23B H 1.45664(11) 0.8930(3) 1.17674(11) 0.021 Uiso 1 calc R .
C24 C 1.35304(11) 0.8528(3) 1.17591(10) 0.0159(4) Uani 1 d . .
C25 C 1.35808(12) 0.7316(3) 1.22965(10) 0.0165(4) Uani 1 d . .
C26 C 1.29694(12) 0.6982(3) 1.24529(11) 0.0199(4) Uani 1 d . .
H26 H 1.25071(12) 0.7476(3) 1.21933(11) 0.024 Uiso 1 calc R .
C27 C 1.30456(13) 0.5927(3) 1.29884(12) 0.0236(5) Uani 1 d . .
H27 H 1.26343(13) 0.5718(3) 1.31009(12) 0.028 Uiso 1 calc R .
C28 C 1.37098(14) 0.5173(3) 1.33622(12) 0.0253(5) Uani 1 d . .
H28 H 1.37556(14) 0.4462(3) 1.37327(12) 0.030 Uiso 1 calc R .
C29 C 1.43090(13) 0.5455(3) 1.31953(12) 0.0241(5) Uani 1 d . .
H29 H 1.47632(13) 0.4912(3) 1.34418(12) 0.029 Uiso 1 calc R .
C30 C 1.42436(12) 0.6532(3) 1.26679(11) 0.0204(4) Uani 1 d . .
H30 H 1.46575(12) 0.6737(3) 1.25589(11) 0.025 Uiso 1 calc R .
Cl1 Cl 1.01090(3) 0.86514(7) 0.60766(3) 0.02308(12) Uani 1 d . .
O11 O 1.05425(9) 0.7218(2) 0.60754(9) 0.0263(4) Uani 1 d . .
O12 O 1.03282(11) 1.0071(2) 0.57980(10) 0.0337(4) Uani 1 d . .
O13 O 0.93473(10) 0.8284(2) 0.56895(12) 0.0422(5) Uani 1 d . .
O14 O 1.02069(14) 0.9023(3) 0.67651(11) 0.0490(6) Uani 1 d . .
O40 O 1.06498(15) 1.2172(3) 0.74831(13) 0.0651(7) Uani 1 d . .
H40 H 1.0517(19) 1.1240(5) 0.7292(9) 0.098 Uiso 1 calc R .
C40 C 1.1187(2) 1.1927(4) 0.8136(2) 0.0479(8) Uani 1 d . .
H40A H 1.1633(5) 1.1477(28) 0.8103(2) 0.072 Uiso 1 calc R .
H40B H 1.1005(5) 1.1132(23) 0.8382(4) 0.072 Uiso 1 calc R .
H40C H 1.1299(9) 1.2998(7) 0.8378(4) 0.072 Uiso 1 calc R .

loop_
_atom_type_symbol
_atom_type_description
_atom_type_scat_dispersion_real
_atom_type_scat_dispersion_imag
_atom_type_scat_source
C C 0.0033 0.0016 'International Tables Vol C Tables 4.2.6.8 and 6.1.1.4'
H H 0.0000 0.0000 'International Tables Vol C Tables 4.2.6.8 and 6.1.1.4'
N N 0.0061 0.0033 'International Tables Vol C Tables 4.2.6.8 and 6.1.1.4'
O O 0.0106 0.0060 'International Tables Vol C Tables 4.2.6.8 and 6.1.1.4'
Cl Cl 0.1484 0.1585 'International Tables Vol C Tables 4.2.6.8 and 6.1.1.4'
Cu Cu 0.3201 1.2651 'International Tables Vol C Tables 4.2.6.8 and 6.1.1.4'

loop_
_geom_angle_atom_site_label_1
_geom_angle_atom_site_label_2
_geom_angle_atom_site_label_3
_geom_angle
_geom_angle_site_symmetry_1
_geom_angle_site_symmetry_3
_geom_angle_publ_flag
N5 Cu1 N6 93.08(7) . . ?
N5 Cu1 N1 84.19(7) . . ?
N6 Cu1 N1 151.79(7) . . ?
N5 Cu1 N2 152.81(7) . . ?
N6 Cu1 N2 81.85(7) . . ?
N1 Cu1 N2 87.86(7) . . ?
N5 Cu1 N3 122.06(7) . . ?
N6 Cu1 N3 120.89(7) . . ?
N1 Cu1 N3 83.31(7) . . ?
N2 Cu1 N3 82.52(7) . . ?
C1 N1 C15 111.5(2) . . ?
C1 N1 C5 112.1(2) . . ?
C15 N1 C5 112.8(2) . . ?
C1 N1 Cu1 99.68(12) . . ?
C15 N1 Cu1 108.17(12) . . ?
C5 N1 Cu1 111.75(13) . . ?
C23 N2 C3 109.5(2) . . ?
C23 N2 C2 113.2(2) . . ?
C3 N2 C2 112.7(2) . . ?
C23 N2 Cu1 107.58(13) . . ?
C3 N2 Cu1 107.07(13) . . ?
C2 N2 Cu1 106.37(12) . . ?
C6 N3 C7 110.1(2) . . ?
C6 N3 C4 112.1(2) . . ?
C7 N3 C4 108.9(2) . . ?
C6 N3 Cu1 100.19(12) . . ?
C7 N3 Cu1 119.13(13) . . ?
C4 N3 Cu1 106.25(12) . . ?
C8 N4 O1 114.6(2) . . ?
C16 N5 O2 120.3(2) . . ?
C16 N5 Cu1 117.34(15) . . ?
O2 N5 Cu1 121.53(13) . . ?
C24 N6 O3 119.2(2) . . ?
C24 N6 Cu1 118.64(14) . . ?
O3 N6 Cu1 121.79(13) . . ?
N1 C1 C2 111.7(2) . . ?
N2 C2 C1 111.5(2) . . ?
N2 C3 C4 111.5(2) . . ?
N3 C4 C3 110.8(2) . . ?
N1 C5 C6 111.4(2) . . ?
N3 C6 C5 111.9(2) . . ?
N3 C7 C8 113.1(2) . . ?
N4 C8 C9 127.7(2) . . ?
N4 C8 C7 113.1(2) . . ?
C9 C8 C7 119.2(2) . . ?
C10 C9 C14 119.5(2) . . ?
C10 C9 C8 118.6(2) . . ?
C14 C9 C8 121.9(2) . . ?
C11 C10 C9 120.3(2) . . ?
C10 C11 C12 120.0(2) . . ?
C13 C12 C11 120.0(2) . . ?
C12 C13 C14 120.7(2) . . ?
C13 C14 C9 119.5(2) . . ?
N1 C15 C16 113.3(2) . . ?
N5 C16 C17 124.4(2) . . ?
N5 C16 C15 116.1(2) . . ?
C17 C16 C15 119.4(2) . . ?
C18 C17 C22 119.5(2) . . ?
C18 C17 C16 121.5(2) . . ?
C22 C17 C16 119.1(2) . . ?
C17 C18 C19 120.0(2) . . ?
C20 C19 C18 120.2(3) . . ?
C21 C20 C19 120.3(2) . . ?
C20 C21 C22 120.0(3) . . ?
C21 C22 C17 120.0(2) . . ?
N2 C23 C24 111.0(2) . . ?
N6 C24 C25 126.0(2) . . ?
N6 C24 C23 114.4(2) . . ?
C25 C24 C23 119.4(2) . . ?
C30 C25 C26 119.2(2) . . ?
C30 C25 C24 120.1(2) . . ?
C26 C25 C24 120.7(2) . . ?
C27 C26 C25 119.4(2) . . ?
C28 C27 C26 121.1(2) . . ?
C27 C28 C29 119.8(2) . . ?
C30 C29 C28 119.8(2) . . ?
C29 C30 C25 120.8(2) . . ?
O12 Cl1 O11 110.71(11) . . ?
O12 Cl1 O13 110.09(12) . . ?
O11 Cl1 O13 109.26(11) . . ?
O12 Cl1 O14 108.92(12) . . ?
O11 Cl1 O14 109.06(13) . . ?
O13 Cl1 O14 108.77(14) . . ?

loop_
_geom_bond_atom_site_label_1
_geom_bond_atom_site_label_2
_geom_bond_distance
_geom_bond_site_symmetry_2
_geom_bond_publ_flag
Cu1 N5 1.943(2) . ?
Cu1 N6 1.954(2) . ?
Cu1 N1 2.038(2) . ?
Cu1 N2 2.047(2) . ?
Cu1 N3 2.260(2) . ?
O1 N4 1.394(2) . ?
O2 N5 1.364(2) . ?
O3 N6 1.369(2) . ?
N1 C1 1.489(3) . ?
N1 C15 1.490(3) . ?
N1 C5 1.492(3) . ?
N2 C23 1.483(3) . ?
N2 C3 1.486(3) . ?
N2 C2 1.494(3) . ?
N3 C6 1.479(3) . ?
N3 C7 1.482(3) . ?
N3 C4 1.487(3) . ?
N4 C8 1.276(3) . ?
N5 C16 1.284(3) . ?
N6 C24 1.285(3) . ?
C1 C2 1.518(3) . ?
C3 C4 1.520(3) . ?
C5 C6 1.518(3) . ?
C7 C8 1.515(3) . ?
C8 C9 1.479(3) . ?
C9 C10 1.391(3) . ?
C9 C14 1.393(3) . ?
C10 C11 1.382(3) . ?
C11 C12 1.384(4) . ?
C12 C13 1.373(4) . ?
C13 C14 1.390(3) . ?
C15 C16 1.502(3) . ?
C16 C17 1.477(3) . ?
C17 C18 1.386(3) . ?
C17 C22 1.391(3) . ?
C18 C19 1.387(4) . ?
C19 C20 1.376(4) . ?
C20 C21 1.375(4) . ?
C21 C22 1.387(3) . ?
C23 C24 1.517(3) . ?
C24 C25 1.476(3) . ?
C25 C30 1.388(3) . ?
C25 C26 1.402(3) . ?
C26 C27 1.382(3) . ?
C27 C28 1.380(3) . ?
C28 C29 1.385(3) . ?
C29 C30 1.384(3) . ?
Cl1 O12 1.425(2) . ?
Cl1 O11 1.430(2) . ?
Cl1 O13 1.437(2) . ?
Cl1 O14 1.441(2) . ?
O40 C40 1.398(4) . ?
